data_4037595
loop_
_publ_author_name
'Jeong, Eunjeong'
'Takahashi, Kohtaro'
'Rajagopal, Shinaj K.'
'Koganezawa, Tomoyuki'
'Hayashi, Hironobu'
'Aratani, Naoki'
'Suzuki, Mitsuharu'
'Nguyen, Thuc-Quyen'
'Yamada, Hiroko'

_publ_section_title
;
 Orbital-Energy Modulation of Tetrabenzoporphyrin-Derived Non-Fullerene
 Acceptors for Improved Open-Circuit Voltage in Organic Solar Cells.
;
_journal_name_full 'The Journal of organic chemistry'
_journal_paper_doi 10.1021/acs.joc.9b02386
_journal_year 2019
_chemical_formula_moiety 'C60 H42 F6 N6'
_chemical_formula_sum 'C60 H42 F6 N6'
_chemical_formula_weight 960.99
_space_group_crystal_system monoclinic
_space_group_IT_number 14
_space_group_name_Hall '-P 2ybc'
_space_group_name_H-M_alt 'P 1 21/c 1'
_atom_sites_solution_hydrogens geom
_audit_creation_method SHELXL-2014/7
_cell_angle_alpha 90
_cell_angle_beta 116.9630(16)
_cell_angle_gamma 90
_cell_formula_units_Z 2
_cell_length_a 17.9470(16)
_cell_length_b 7.9948(7)
_cell_length_c 17.5113(16)
_cell_measurement_reflns_used 2608
_cell_measurement_temperature 90
_cell_measurement_theta_max 24.66
_cell_measurement_theta_min 2.55
_cell_volume 2239.5(3)
_computing_cell_refinement 'APEX2 (Bruker AXS, 2006)'
_computing_data_collection 'APEX2 '
_computing_data_reduction 'SAINT (Bruker AXS, 2004)'
_computing_molecular_graphics 'XSHEL (Bruker AXS,2002)'
_computing_publication_material 'XCIF (Bruker AXS, 2001)'
_computing_structure_refinement 'SHELXL-97 (Sheldrick, 1997)'
_computing_structure_solution 'SHELXS-97 (Sheldrick, 1997)'
_diffrn_ambient_temperature 90
_diffrn_detector_area_resol_mean 8.333
_diffrn_measured_fraction_theta_full 0.998
_diffrn_measured_fraction_theta_max 0.997
_diffrn_measurement_device_type 'Bruker APEXII CCD area detector'
_diffrn_measurement_method 'phi and omega scans'
_diffrn_radiation_monochromator graphite
_diffrn_radiation_source 'fine-focus sealed tube'
_diffrn_radiation_type MoK\a
_diffrn_radiation_wavelength 0.71073
_diffrn_reflns_av_R_equivalents 0.0404
_diffrn_reflns_av_unetI/netI 0.0503
_diffrn_reflns_Laue_measured_fraction_full 0.998
_diffrn_reflns_Laue_measured_fraction_max 0.997
_diffrn_reflns_limit_h_max 19
_diffrn_reflns_limit_h_min -23
_diffrn_reflns_limit_k_max 8
_diffrn_reflns_limit_k_min -10
_diffrn_reflns_limit_l_max 22
_diffrn_reflns_limit_l_min -21
_diffrn_reflns_number 14349
_diffrn_reflns_point_group_measured_fraction_full 0.998
_diffrn_reflns_point_group_measured_fraction_max 0.997
_diffrn_reflns_theta_full 25.242
_diffrn_reflns_theta_max 27.564
_diffrn_reflns_theta_min 2.328
_exptl_absorpt_coefficient_mu 0.102
_exptl_absorpt_correction_T_max 0.997
_exptl_absorpt_correction_T_min 0.941
_exptl_absorpt_correction_type multi-scan
_exptl_absorpt_process_details
;
SADABS Sheldrick 1996
;
_exptl_crystal_colour green
_exptl_crystal_density_diffrn 1.425
_exptl_crystal_description prism
_exptl_crystal_F_000 996
_exptl_crystal_size_max 0.200
_exptl_crystal_size_mid 0.200
_exptl_crystal_size_min 0.030
_refine_diff_density_max 0.319
_refine_diff_density_min -0.277
_refine_diff_density_rms 0.050
_refine_ls_extinction_method none
_refine_ls_goodness_of_fit_ref 1.008
_refine_ls_hydrogen_treatment constr
_refine_ls_matrix_type full
_refine_ls_number_parameters 325
_refine_ls_number_reflns 5175
_refine_ls_number_restraints 0
_refine_ls_restrained_S_all 1.008
_refine_ls_R_factor_all 0.0919
_refine_ls_R_factor_gt 0.0540
_refine_ls_shift/su_max 0.000
_refine_ls_shift/su_mean 0.000
_refine_ls_structure_factor_coef Fsqd
_refine_ls_weighting_details 'w=1/[\s^2^(Fo^2^)+(0.1000P)^2^+0.3419P] where P=(Fo^2^+2Fc^2^)/3'
_refine_ls_weighting_scheme calc
_refine_ls_wR_factor_gt 0.1485
_refine_ls_wR_factor_ref 0.1731
_reflns_Friedel_coverage 0.000
_reflns_number_gt 3440
_reflns_number_total 5175
_reflns_threshold_expression 'I > 2\s'
_cod_data_source_file jo9b02386_si_007.cif
_cod_data_source_block pCNCP
_cod_original_sg_symbol_H-M 'P 21/c'
_cod_database_code 4037595
_shelx_shelxl_version_number 2014/7
_shelx_space_group_comment
;
The symmetry employed for this shelxl refinement is uniquely defined
by the following loop, which should always be used as a source of
symmetry information in preference to the above space-group names.
They are only intended as comments.
;
_shelx_estimated_absorpt_t_min 0.980
_shelx_estimated_absorpt_t_max 0.997

loop_
_space_group_symop_operation_xyz
'x, y, z'
'-x, y+1/2, -z+1/2'
'-x, -y, -z'
'x, -y-1/2, z-1/2'

loop_
_atom_site_label
_atom_site_type_symbol
_atom_site_fract_x
_atom_site_fract_y
_atom_site_fract_z
_atom_site_U_iso_or_equiv
_atom_site_adp_type
_atom_site_occupancy
_atom_site_site_symmetry_order
_atom_site_calc_flag
_atom_site_refinement_flags_posn
_atom_site_refinement_flags_adp
C1 C 0.31298(14) 0.4837(3) 0.43657(14) 0.0291(5) Uani 1 1 d . .
C2 C 0.23747(14) 0.4078(3) 0.37049(15) 0.0367(6) Uani 1 1 d . .
C3 C 0.14535(15) 0.4494(4) 0.32079(18) 0.0533(8) Uani 1 1 d . .
H3 H 0.1279 0.5422 0.3475 0.064 Uiso 1 1 calc R U
C4 C 0.09666(16) 0.2875(4) 0.31252(19) 0.0581(9) Uani 1 1 d . .
H4A H 0.1048 0.2523 0.3700 0.070 Uiso 1 1 calc R U
H4B H 0.0363 0.3088 0.2767 0.070 Uiso 1 1 calc R U
C5 C 0.12303(17) 0.1547(4) 0.2747(2) 0.0517(7) Uani 1 1 d . .
H5A H 0.0750 0.1174 0.2211 0.062 Uiso 1 1 calc R U
H5B H 0.1422 0.0584 0.3145 0.062 Uiso 1 1 calc R U
C6 C 0.19442(15) 0.2122(4) 0.25492(17) 0.0469(7) Uani 1 1 d . .
H6 H 0.2148 0.1213 0.2299 0.056 Uiso 1 1 calc R U
C7 C 0.15872(16) 0.3626(4) 0.19447(17) 0.0525(8) Uani 1 1 d . .
H7 H 0.1553 0.3681 0.1388 0.063 Uiso 1 1 calc R U
C8 C 0.13167(16) 0.4909(4) 0.23066(19) 0.0521(7) Uani 1 1 d . .
H8 H 0.1075 0.5925 0.2020 0.062 Uiso 1 1 calc R U
C9 C 0.26200(14) 0.2808(3) 0.33703(15) 0.0332(5) Uani 1 1 d . .
C10 C 0.35345(14) 0.2727(3) 0.38548(13) 0.0267(5) Uani 1 1 d . .
C11 C 0.40476(14) 0.1483(3) 0.37664(14) 0.0263(5) Uani 1 1 d . .
C12 C 0.49047(13) 0.1641(3) 0.39996(13) 0.0249(5) Uani 1 1 d . .
C13 C 0.54159(14) 0.0715(3) 0.37137(15) 0.0292(5) Uani 1 1 d . .
C14 C 0.53285(17) -0.0733(3) 0.31243(17) 0.0395(6) Uani 1 1 d . .
H14 H 0.4756 -0.1237 0.2864 0.047 Uiso 1 1 calc R U
C15 C 0.60205(18) -0.1998(3) 0.36830(18) 0.0437(7) Uani 1 1 d . .
H15A H 0.5900 -0.2430 0.4145 0.052 Uiso 1 1 calc R U
H15B H 0.6020 -0.2956 0.3325 0.052 Uiso 1 1 calc R U
C16 C 0.68634(16) -0.1186(3) 0.40690(17) 0.0377(6) Uani 1 1 d . .
H16A H 0.7240 -0.1804 0.3895 0.045 Uiso 1 1 calc R U
H16B H 0.7108 -0.1226 0.4702 0.045 Uiso 1 1 calc R U
C17 C 0.67887(15) 0.0676(3) 0.37668(16) 0.0328(5) Uani 1 1 d . .
H17 H 0.7340 0.1264 0.4004 0.039 Uiso 1 1 calc R U
C18 C 0.63494(17) 0.0625(3) 0.27924(16) 0.0359(6) Uani 1 1 d . .
H18 H 0.6590 0.1062 0.2450 0.043 Uiso 1 1 calc R U
C19 C 0.55825(17) -0.0101(3) 0.24552(17) 0.0390(6) Uani 1 1 d . .
H19 H 0.5236 -0.0204 0.1856 0.047 Uiso 1 1 calc R U
C20 C 0.61850(14) 0.1464(3) 0.40448(14) 0.0278(5) Uani 1 1 d . .
C21 C 0.61938(13) 0.2843(3) 0.45762(13) 0.0253(5) Uani 1 1 d . .
C22 C 0.68630(13) 0.3836(3) 0.51081(14) 0.0275(5) Uani 1 1 d . .
C23 C 0.36535(16) -0.0172(3) 0.33939(16) 0.0337(5) Uani 1 1 d . .
C24 C 0.76792(13) 0.3456(3) 0.51026(14) 0.0281(5) Uani 1 1 d . .
C25 C 0.81587(15) 0.2078(3) 0.55304(16) 0.0384(6) Uani 1 1 d . .
H25 H 0.7987 0.1395 0.5866 0.046 Uiso 1 1 calc R U
C26 C 0.88825(15) 0.1688(3) 0.54747(16) 0.0377(6) Uani 1 1 d . .
H26 H 0.9213 0.0754 0.5774 0.045 Uiso 1 1 calc R U
C27 C 0.91174(14) 0.2702(3) 0.49668(15) 0.0305(5) Uani 1 1 d . .
C28 C 0.86506(14) 0.4086(3) 0.45530(15) 0.0312(5) Uani 1 1 d . .
H28 H 0.8822 0.4779 0.4221 0.037 Uiso 1 1 calc R U
C29 C 0.79333(14) 0.4461(3) 0.46233(15) 0.0298(5) Uani 1 1 d . .
H29 H 0.7613 0.5417 0.4340 0.036 Uiso 1 1 calc R U
C30 C 0.98492(15) 0.2294(3) 0.48588(15) 0.0334(5) Uani 1 1 d . .
F1 F 0.33964(9) -0.03277(16) 0.25455(9) 0.0384(4) Uani 1 1 d . .
F2 F 0.29828(10) -0.05084(18) 0.35199(10) 0.0482(4) Uani 1 1 d . .
F3 F 0.41812(9) -0.14500(16) 0.37703(10) 0.0428(4) Uani 1 1 d . .
N1 N 0.38300(11) 0.4023(2) 0.44208(11) 0.0250(4) Uani 1 1 d . .
N2 N 0.53886(11) 0.2919(2) 0.44953(11) 0.0248(4) Uani 1 1 d . .
H2 H 0.5212 0.3692 0.4733 0.030 Uiso 1 1 calc R U
N3 N 1.04239(13) 0.2019(3) 0.47601(14) 0.0424(5) Uani 1 1 d . .

loop_
_atom_site_aniso_label
_atom_site_aniso_U_11
_atom_site_aniso_U_22
_atom_site_aniso_U_33
_atom_site_aniso_U_23
_atom_site_aniso_U_13
_atom_site_aniso_U_12
C1 0.0275(11) 0.0368(12) 0.0249(12) -0.0008(9) 0.0136(10) 0.0044(9)
C2 0.0262(12) 0.0537(15) 0.0304(13) -0.0114(11) 0.0131(11) -0.0005(11)
C3 0.0238(13) 0.084(2) 0.0464(17) -0.0250(15) 0.0108(12) 0.0041(13)
C4 0.0292(13) 0.109(3) 0.0384(16) -0.0100(16) 0.0172(13) -0.0144(16)
C5 0.0379(14) 0.0634(19) 0.0528(18) -0.0128(14) 0.0199(14) -0.0144(14)
C6 0.0288(13) 0.0719(19) 0.0420(16) -0.0265(14) 0.0177(12) -0.0091(13)
C7 0.0388(14) 0.092(2) 0.0259(14) -0.0039(14) 0.0137(12) -0.0065(15)
C8 0.0298(14) 0.068(2) 0.0468(17) 0.0050(14) 0.0075(13) 0.0104(13)
C9 0.0277(12) 0.0467(14) 0.0291(12) -0.0108(10) 0.0163(10) -0.0061(10)
C10 0.0305(11) 0.0332(12) 0.0203(10) -0.0034(9) 0.0151(9) -0.0035(9)
C11 0.0336(12) 0.0264(11) 0.0222(11) -0.0005(8) 0.0155(10) 0.0003(9)
C12 0.0324(11) 0.0237(10) 0.0219(11) 0.0017(8) 0.0153(10) 0.0034(9)
C13 0.0395(13) 0.0219(11) 0.0331(13) -0.0005(9) 0.0225(11) 0.0043(9)
C14 0.0471(15) 0.0290(12) 0.0534(17) -0.0146(11) 0.0324(14) -0.0046(11)
C15 0.0695(18) 0.0221(11) 0.0612(18) 0.0052(11) 0.0487(16) 0.0080(12)
C16 0.0467(14) 0.0257(12) 0.0501(16) 0.0065(10) 0.0302(13) 0.0108(11)
C17 0.0423(13) 0.0201(11) 0.0482(15) -0.0018(10) 0.0311(13) 0.0031(10)
C18 0.0581(16) 0.0214(11) 0.0443(15) 0.0017(10) 0.0372(14) 0.0077(11)
C19 0.0572(17) 0.0283(12) 0.0367(14) -0.0079(10) 0.0259(13) 0.0095(11)
C20 0.0372(12) 0.0218(11) 0.0312(12) 0.0018(9) 0.0214(11) 0.0060(9)
C21 0.0280(11) 0.0269(11) 0.0241(11) 0.0019(9) 0.0145(9) 0.0078(9)
C22 0.0259(11) 0.0327(12) 0.0260(12) 0.0007(9) 0.0135(10) 0.0062(9)
C23 0.0406(14) 0.0327(12) 0.0361(13) -0.0037(10) 0.0247(12) -0.0038(10)
C24 0.0269(11) 0.0308(12) 0.0283(12) -0.0036(9) 0.0138(10) 0.0032(9)
C25 0.0375(13) 0.0472(15) 0.0406(14) 0.0152(11) 0.0265(12) 0.0142(11)
C26 0.0345(13) 0.0438(14) 0.0405(14) 0.0159(11) 0.0220(12) 0.0154(11)
C27 0.0279(11) 0.0350(12) 0.0322(12) -0.0017(10) 0.0167(10) 0.0010(10)
C28 0.0337(12) 0.0274(12) 0.0365(13) 0.0014(9) 0.0194(11) -0.0012(10)
C29 0.0316(12) 0.0214(11) 0.0370(13) 0.0000(9) 0.0161(11) 0.0035(9)
C30 0.0325(12) 0.0382(13) 0.0315(13) 0.0040(10) 0.0163(11) 0.0029(10)
F1 0.0487(8) 0.0370(8) 0.0345(8) -0.0131(6) 0.0233(7) -0.0093(6)
F2 0.0565(10) 0.0447(9) 0.0625(11) -0.0149(7) 0.0438(9) -0.0197(7)
F3 0.0633(10) 0.0248(7) 0.0494(9) -0.0013(6) 0.0337(8) -0.0025(7)
N1 0.0258(9) 0.0291(10) 0.0226(9) 0.0006(7) 0.0133(8) 0.0038(8)
N2 0.0276(9) 0.0269(9) 0.0227(9) -0.0021(7) 0.0138(8) 0.0064(8)
N3 0.0353(11) 0.0552(14) 0.0442(13) 0.0062(10) 0.0245(11) 0.0078(10)

loop_
_atom_type_symbol
_atom_type_description
_atom_type_scat_dispersion_real
_atom_type_scat_dispersion_imag
_atom_type_scat_source
C C 0.0033 0.0016 'International Tables Vol C Tables 4.2.6.8 and 6.1.1.4'
H H 0.0000 0.0000 'International Tables Vol C Tables 4.2.6.8 and 6.1.1.4'
N N 0.0061 0.0033 'International Tables Vol C Tables 4.2.6.8 and 6.1.1.4'
F F 0.0171 0.0103 'International Tables Vol C Tables 4.2.6.8 and 6.1.1.4'

loop_
_geom_angle_atom_site_label_1
_geom_angle_atom_site_label_2
_geom_angle_atom_site_label_3
_geom_angle
_geom_angle_site_symmetry_1
_geom_angle_site_symmetry_3
N1 C1 C22 125.1(2) . 3_666
N1 C1 C2 110.44(19) . .
C22 C1 C2 124.45(19) 3_666 .
C9 C2 C1 106.90(19) . .
C9 C2 C3 113.8(2) . .
C1 C2 C3 138.1(2) . .
C2 C3 C8 105.4(2) . .
C2 C3 C4 107.2(3) . .
C8 C3 C4 105.6(2) . .
C2 C3 H3 112.7 . .
C8 C3 H3 112.7 . .
C4 C3 H3 112.7 . .
C5 C4 C3 112.0(2) . .
C5 C4 H4A 109.2 . .
C3 C4 H4A 109.2 . .
C5 C4 H4B 109.2 . .
C3 C4 H4B 109.2 . .
H4A C4 H4B 107.9 . .
C4 C5 C6 111.3(2) . .
C4 C5 H5A 109.4 . .
C6 C5 H5A 109.4 . .
C4 C5 H5B 109.4 . .
C6 C5 H5B 109.4 . .
H5A C5 H5B 108.0 . .
C9 C6 C7 106.1(2) . .
C9 C6 C5 106.6(2) . .
C7 C6 C5 105.0(2) . .
C9 C6 H6 112.8 . .
C7 C6 H6 112.8 . .
C5 C6 H6 112.8 . .
C8 C7 C6 112.5(2) . .
C8 C7 H7 123.8 . .
C6 C7 H7 123.8 . .
C7 C8 C3 112.6(3) . .
C7 C8 H8 123.7 . .
C3 C8 H8 123.7 . .
C2 C9 C10 106.5(2) . .
C2 C9 C6 114.3(2) . .
C10 C9 C6 138.0(2) . .
N1 C10 C11 123.9(2) . .
N1 C10 C9 110.53(18) . .
C11 C10 C9 125.6(2) . .
C12 C11 C10 125.9(2) . .
C12 C11 C23 116.28(18) . .
C10 C11 C23 117.79(19) . .
N2 C12 C11 123.22(18) . .
N2 C12 C13 106.54(18) . .
C11 C12 C13 129.8(2) . .
C20 C13 C12 107.96(19) . .
C20 C13 C14 113.38(19) . .
C12 C13 C14 138.5(2) . .
C13 C14 C19 107.22(19) . .
C13 C14 C15 105.2(2) . .
C19 C14 C15 105.52(19) . .
C13 C14 H14 112.8 . .
C19 C14 H14 112.8 . .
C15 C14 H14 112.8 . .
C16 C15 C14 110.96(19) . .
C16 C15 H15A 109.4 . .
C14 C15 H15A 109.4 . .
C16 C15 H15B 109.4 . .
C14 C15 H15B 109.4 . .
H15A C15 H15B 108.0 . .
C15 C16 C17 110.2(2) . .
C15 C16 H16A 109.6 . .
C17 C16 H16A 109.6 . .
C15 C16 H16B 109.6 . .
C17 C16 H16B 109.6 . .
H16A C16 H16B 108.1 . .
C20 C17 C18 106.84(19) . .
C20 C17 C16 104.57(17) . .
C18 C17 C16 105.96(19) . .
C20 C17 H17 112.9 . .
C18 C17 H17 112.9 . .
C16 C17 H17 112.9 . .
C19 C18 C17 114.0(2) . .
C19 C18 H18 123.0 . .
C17 C18 H18 123.0 . .
C18 C19 C14 113.9(2) . .
C18 C19 H19 123.0 . .
C14 C19 H19 123.0 . .
C13 C20 C21 108.80(18) . .
C13 C20 C17 114.43(19) . .
C21 C20 C17 136.8(2) . .
N2 C21 C22 125.96(18) . .
N2 C21 C20 105.22(18) . .
C22 C21 C20 128.69(19) . .
C21 C22 C1 128.44(19) . 3_666
C21 C22 C24 115.48(18) . .
C1 C22 C24 116.07(19) 3_666 .
F3 C23 F2 104.57(18) . .
F3 C23 F1 106.47(17) . .
F2 C23 F1 106.14(19) . .
F3 C23 C11 111.6(2) . .
F2 C23 C11 112.62(18) . .
F1 C23 C11 114.74(18) . .
C29 C24 C25 119.66(19) . .
C29 C24 C22 118.61(19) . .
C25 C24 C22 121.65(19) . .
C26 C25 C24 120.9(2) . .
C26 C25 H25 119.6 . .
C24 C25 H25 119.6 . .
C25 C26 C27 118.5(2) . .
C25 C26 H26 120.8 . .
C27 C26 H26 120.8 . .
C28 C27 C26 120.8(2) . .
C28 C27 C30 118.9(2) . .
C26 C27 C30 120.3(2) . .
C27 C28 C29 119.8(2) . .
C27 C28 H28 120.1 . .
C29 C28 H28 120.1 . .
C24 C29 C28 120.4(2) . .
C24 C29 H29 119.8 . .
C28 C29 H29 119.8 . .
N3 C30 C27 177.8(3) . .
C10 N1 C1 105.42(18) . .
C12 N2 C21 111.34(16) . .
C12 N2 H2 124.3 . .
C21 N2 H2 124.3 . .

loop_
_geom_bond_atom_site_label_1
_geom_bond_atom_site_label_2
_geom_bond_distance
_geom_bond_site_symmetry_2
C1 N1 1.379(3) .
C1 C22 1.402(3) 3_666
C1 C2 1.457(3) .
C2 C9 1.342(3) .
C2 C3 1.515(3) .
C3 C8 1.520(4) .
C3 C4 1.531(4) .
C3 H3 1.0000 .
C4 C5 1.440(4) .
C4 H4A 0.9900 .
C4 H4B 0.9900 .
C5 C6 1.542(3) .
C5 H5A 0.9900 .
C5 H5B 0.9900 .
C6 C9 1.502(3) .
C6 C7 1.537(4) .
C6 H6 1.0000 .
C7 C8 1.403(4) .
C7 H7 0.9500 .
C8 H8 0.9500 .
C9 C10 1.468(3) .
C10 N1 1.364(3) .
C10 C11 1.411(3) .
C11 C12 1.407(3) .
C11 C23 1.503(3) .
C12 N2 1.367(3) .
C12 C13 1.434(3) .
C13 C20 1.369(3) .
C13 C14 1.512(3) .
C14 C19 1.523(3) .
C14 C15 1.555(4) .
C14 H14 1.0000 .
C15 C16 1.496(4) .
C15 H15A 0.9900 .
C15 H15B 0.9900 .
C16 C17 1.565(3) .
C16 H16A 0.9900 .
C16 H16B 0.9900 .
C17 C20 1.512(3) .
C17 C18 1.521(3) .
C17 H17 1.0000 .
C18 C19 1.357(4) .
C18 H18 0.9500 .
C19 H19 0.9500 .
C20 C21 1.438(3) .
C21 N2 1.388(3) .
C21 C22 1.388(3) .
C22 C1 1.402(3) 3_666
C22 C24 1.500(3) .
C23 F3 1.345(3) .
C23 F2 1.346(3) .
C23 F1 1.347(3) .
C24 C29 1.380(3) .
C24 C25 1.390(3) .
C25 C26 1.382(3) .
C25 H25 0.9500 .
C26 C27 1.402(3) .
C26 H26 0.9500 .
C27 C28 1.378(3) .
C27 C30 1.447(3) .
C28 C29 1.381(3) .
C28 H28 0.9500 .
C29 H29 0.9500 .
C30 N3 1.142(3) .
N2 H2 0.8800 .

loop_
_geom_torsion_atom_site_label_1
_geom_torsion_atom_site_label_2
_geom_torsion_atom_site_label_3
_geom_torsion_atom_site_label_4
_geom_torsion
_geom_torsion_site_symmetry_1
_geom_torsion_site_symmetry_4
N1 C1 C2 C9 0.5(3) . .
C22 C1 C2 C9 -177.2(2) 3_666 .
N1 C1 C2 C3 -165.6(3) . .
C22 C1 C2 C3 16.7(5) 3_666 .
C9 C2 C3 C8 -58.2(3) . .
C1 C2 C3 C8 107.3(3) . .
C9 C2 C3 C4 54.0(3) . .
C1 C2 C3 C4 -140.5(3) . .
C2 C3 C4 C5 -54.9(3) . .
C8 C3 C4 C5 57.1(3) . .
C3 C4 C5 C6 1.2(4) . .
C4 C5 C6 C9 54.2(3) . .
C4 C5 C6 C7 -58.1(3) . .
C9 C6 C7 C8 -54.9(3) . .
C5 C6 C7 C8 57.8(3) . .
C6 C7 C8 C3 0.6(3) . .
C2 C3 C8 C7 54.8(3) . .
C4 C3 C8 C7 -58.5(3) . .
C1 C2 C9 C10 2.6(3) . .
C3 C2 C9 C10 172.5(2) . .
C1 C2 C9 C6 -166.8(2) . .
C3 C2 C9 C6 3.1(3) . .
C7 C6 C9 C2 53.4(3) . .
C5 C6 C9 C2 -58.1(3) . .
C7 C6 C9 C10 -111.4(3) . .
C5 C6 C9 C10 137.1(3) . .
C2 C9 C10 N1 -5.0(3) . .
C6 C9 C10 N1 160.5(3) . .
C2 C9 C10 C11 174.2(2) . .
C6 C9 C10 C11 -20.3(5) . .
N1 C10 C11 C12 -22.8(3) . .
C9 C10 C11 C12 158.1(2) . .
N1 C10 C11 C23 156.9(2) . .
C9 C10 C11 C23 -22.2(3) . .
C10 C11 C12 N2 13.1(3) . .
C23 C11 C12 N2 -166.66(19) . .
C10 C11 C12 C13 -158.6(2) . .
C23 C11 C12 C13 21.7(3) . .
N2 C12 C13 C20 0.0(2) . .
C11 C12 C13 C20 172.7(2) . .
N2 C12 C13 C14 -175.0(3) . .
C11 C12 C13 C14 -2.3(4) . .
C20 C13 C14 C19 -52.6(3) . .
C12 C13 C14 C19 122.2(3) . .
C20 C13 C14 C15 59.4(2) . .
C12 C13 C14 C15 -125.8(3) . .
C13 C14 C15 C16 -55.9(2) . .
C19 C14 C15 C16 57.3(3) . .
C14 C15 C16 C17 -1.7(3) . .
C15 C16 C17 C20 57.7(3) . .
C15 C16 C17 C18 -55.0(2) . .
C20 C17 C18 C19 -52.4(2) . .
C16 C17 C18 C19 58.7(2) . .
C17 C18 C19 C14 -0.8(3) . .
C13 C14 C19 C18 53.8(3) . .
C15 C14 C19 C18 -58.0(2) . .
C12 C13 C20 C21 2.3(2) . .
C14 C13 C20 C21 178.62(19) . .
C12 C13 C20 C17 -177.34(19) . .
C14 C13 C20 C17 -1.0(3) . .
C18 C17 C20 C13 53.6(2) . .
C16 C17 C20 C13 -58.4(3) . .
C18 C17 C20 C21 -125.8(3) . .
C16 C17 C20 C21 122.1(3) . .
C13 C20 C21 N2 -3.6(2) . .
C17 C20 C21 N2 175.9(2) . .
C13 C20 C21 C22 172.5(2) . .
C17 C20 C21 C22 -8.1(4) . .
N2 C21 C22 C1 -3.7(4) . 3_666
C20 C21 C22 C1 -179.0(2) . 3_666
N2 C21 C22 C24 177.67(19) . .
C20 C21 C22 C24 2.4(3) . .
C12 C11 C23 F3 36.4(3) . .
C10 C11 C23 F3 -143.33(19) . .
C12 C11 C23 F2 153.7(2) . .
C10 C11 C23 F2 -26.1(3) . .
C12 C11 C23 F1 -84.8(2) . .
C10 C11 C23 F1 95.5(2) . .
C21 C22 C24 C29 100.4(2) . .
C1 C22 C24 C29 -78.4(3) 3_666 .
C21 C22 C24 C25 -76.3(3) . .
C1 C22 C24 C25 104.9(3) 3_666 .
C29 C24 C25 C26 -0.8(4) . .
C22 C24 C25 C26 175.9(2) . .
C24 C25 C26 C27 -0.8(4) . .
C25 C26 C27 C28 1.9(4) . .
C25 C26 C27 C30 -177.1(2) . .
C26 C27 C28 C29 -1.4(4) . .
C30 C27 C28 C29 177.7(2) . .
C25 C24 C29 C28 1.3(4) . .
C22 C24 C29 C28 -175.5(2) . .
C27 C28 C29 C24 -0.2(3) . .
C11 C10 N1 C1 -174.0(2) . .
C9 C10 N1 C1 5.2(2) . .
C22 C1 N1 C10 174.1(2) 3_666 .
C2 C1 N1 C10 -3.6(2) . .
C11 C12 N2 C21 -175.66(19) . .
C13 C12 N2 C21 -2.3(2) . .
C22 C21 N2 C12 -172.5(2) . .
C20 C21 N2 C12 3.6(2) . .
